data_7715253
loop_
_publ_author_name
'Lv, Xiaojuan'
'Dong, Yuting'
'Wu, Jinrong'
'Jiang, Tao'
'Chen, Feng'
'Zhang, Tao'
'Qiu, Fengxian'
'Xue, Songlin'

_publ_section_title
;
 Porphyrin(2.1.2.1) organopalladium complexes as efficient singlet oxygen
 sensitizers.
;
_journal_issue 13
_journal_name_full 'Dalton transactions (Cambridge, England : 2003)'
_journal_page_first 5979
_journal_page_last 5984
_journal_paper_doi 10.1039/d4dt00143e
_journal_volume 53
_journal_year 2024
_chemical_formula_moiety 'C42 H16 F10 N4 Pd, 2(C7 H8)'
_chemical_formula_sum 'C56 H32 F10 N4 Pd'
_chemical_formula_weight 1057.25
_space_group_crystal_system monoclinic
_space_group_IT_number 15
_space_group_name_Hall '-C 2yc'
_space_group_name_H-M_alt 'C 1 2/c 1'
_atom_sites_solution_hydrogens geom
_atom_sites_solution_primary dual
_audit_creation_date 2023-12-12
_audit_creation_method
;
Olex2 1.5
(compiled 2022.04.07 svn.rca3783a0 for OlexSys, GUI svn.r6498)
;
_audit_update_record
;
2023-12-17 deposited with the CCDC.	2024-02-27 downloaded from the CCDC.
;
_cell_angle_alpha 90
_cell_angle_beta 103.2470(10)
_cell_angle_gamma 90
_cell_formula_units_Z 8
_cell_length_a 26.8686(7)
_cell_length_b 23.8617(6)
_cell_length_c 14.1565(4)
_cell_measurement_reflns_used 8644
_cell_measurement_temperature 193.00
_cell_measurement_theta_max 26.01
_cell_measurement_theta_min 2.26
_cell_volume 8834.7(4)
_computing_cell_refinement 'SAINT V8.40B (Bruker, 2019)'
_computing_data_collection 'APEX5 V2023.9-2 (Bruker, 2023)'
_computing_data_reduction 'SAINT V8.40B (Bruker, 2019)'
_computing_molecular_graphics 'Olex2 1.5 (Dolomanov et al., 2009)'
_computing_publication_material 'Olex2 1.5 (Dolomanov et al., 2009)'
_computing_structure_refinement 'SHELXL 2019/3 (Sheldrick, 2015)'
_computing_structure_solution 'SHELXT 2018/2 (Sheldrick, 2018)'
_diffrn_ambient_temperature 193.00
_diffrn_detector CPAD
_diffrn_detector_area_resol_mean 7.41
_diffrn_detector_type 'Bruker PHOTON II'
_diffrn_measured_fraction_theta_full 0.999
_diffrn_measured_fraction_theta_max 0.999
_diffrn_measurement_device 'four-circle diffractometer'
_diffrn_measurement_device_type 'Bruker D8 VENTURE TXS PHOTON II'
_diffrn_measurement_method '\w and \f shutterless scans'
_diffrn_measurement_specimen_support 'nylon loop'
_diffrn_radiation_monochromator 'Helios Multi-layer Optic'
_diffrn_radiation_probe x-ray
_diffrn_radiation_type MoK\a
_diffrn_radiation_wavelength 0.71073
_diffrn_reflns_av_R_equivalents 0.1209
_diffrn_reflns_av_unetI/netI 0.0611
_diffrn_reflns_Laue_measured_fraction_full 0.999
_diffrn_reflns_Laue_measured_fraction_max 0.999
_diffrn_reflns_limit_h_max 34
_diffrn_reflns_limit_h_min -34
_diffrn_reflns_limit_k_max 30
_diffrn_reflns_limit_k_min -30
_diffrn_reflns_limit_l_max 18
_diffrn_reflns_limit_l_min -18
_diffrn_reflns_number 81308
_diffrn_reflns_point_group_measured_fraction_full 0.999
_diffrn_reflns_point_group_measured_fraction_max 0.999
_diffrn_reflns_theta_full 25.242
_diffrn_reflns_theta_max 27.489
_diffrn_reflns_theta_min 2.258
_diffrn_source TXS
_diffrn_source_current 1.4
_diffrn_source_power 0.07
_diffrn_source_type 'Rotaing Anode'
_diffrn_source_voltage 50.0
_diffrn_standards_number 0
_exptl_absorpt_coefficient_mu 0.509
_exptl_absorpt_correction_T_max 0.7456
_exptl_absorpt_correction_T_min 0.6633
_exptl_absorpt_correction_type multi-scan
_exptl_absorpt_process_details
;
SADABS-2016/2 (Bruker,2016/2) was used for absorption correction.
wR2(int) was 0.0984 before and 0.0813 after correction.
The Ratio of minimum to maximum transmission is 0.8896.
The \l/2 correction factor is Not present.
;
_exptl_crystal_density_diffrn 1.590
_exptl_crystal_description block
_exptl_crystal_F_000 4256
_exptl_crystal_size_max 0.12
_exptl_crystal_size_mid 0.1
_exptl_crystal_size_min 0.09
_refine_diff_density_max 0.502
_refine_diff_density_min -0.488
_refine_diff_density_rms 0.095
_refine_ls_extinction_method none
_refine_ls_goodness_of_fit_ref 1.064
_refine_ls_hydrogen_treatment constr
_refine_ls_matrix_type full
_refine_ls_number_parameters 642
_refine_ls_number_reflns 10138
_refine_ls_number_restraints 0
_refine_ls_restrained_S_all 1.064
_refine_ls_R_factor_all 0.0679
_refine_ls_R_factor_gt 0.0428
_refine_ls_shift/su_max 0.001
_refine_ls_shift/su_mean 0.000
_refine_ls_structure_factor_coef Fsqd
_refine_ls_weighting_details 'w=1/[\s^2^(Fo^2^)+33.2419P] where P=(Fo^2^+2Fc^2^)/3'
_refine_ls_weighting_scheme calc
_refine_ls_wR_factor_gt 0.0828
_refine_ls_wR_factor_ref 0.1011
_reflns_Friedel_coverage 0.000
_reflns_number_gt 7486
_reflns_number_total 10138
_reflns_threshold_expression 'I > 2\s(I)'
_cod_data_source_file d4dt00143e2.cif
_cod_data_source_block mo_20231209_zh_zhwz077615_0m
_cod_depositor_comments
;
The following automatic conversions were performed:

data item '_diffrn_radiation_probe' value 'X-ray' was changed to
'x-ray' in accordance with the
/home/data/users/saulius/crontab/automatic-downloads/rss-feeds/RSC/lib/dictionaries/cif_core.dic
dictionary named 'cif_core.dic' version 2.4.2 last updated on
2011-04-26.

Automatic conversion script
Id: cif_fix_values 8170 2020-07-09 18:12:32Z antanas 

 Adding full bibliography for 7715252--7715253.cif.
;
_cod_database_code 7715253
_shelx_shelxl_version_number 2019/3
_shelx_space_group_comment
;
The symmetry employed for this shelxl refinement is uniquely defined
by the following loop, which should always be used as a source of
symmetry information in preference to the above space-group names.
They are only intended as comments.
;
_shelx_estimated_absorpt_t_max 0.956
_shelx_estimated_absorpt_t_min 0.941
_olex2_refinement_description
;
1. Fixed Uiso
 At 1.2 times of:
  All C(H) groups
 At 1.5 times of:
  All C(H,H,H) groups
2.a Aromatic/amide H refined with riding coordinates:
 C30(H30), C20(H20), C16(H16), C36(H36), C31(H31), C41(H41), C19(H19),
 C37(H37), C40(H40), C15(H15), C9(H9), C35(H35), C13(H13), C10(H10), C34(H34),
 C14(H14), C49(H49), C56(H56), C45(H45), C48(H48), C46(H46), C52(H52), C53(H53),
  C47(H47), C55(H55), C54(H54)
2.b Idealised Me refined as rotating group:
 C43(H43A,H43B,H43C), C50(H50A,H50B,H50C)
;
_olex2_submission_special_instructions 'No special instructions were received'
_site XU

loop_
_space_group_symop_operation_xyz
'x, y, z'
'-x, y, -z+1/2'
'x+1/2, y+1/2, z'
'-x+1/2, y+1/2, -z+1/2'
'-x, -y, -z'
'x, -y, z-1/2'
'-x+1/2, -y+1/2, -z'
'x+1/2, -y+1/2, z-1/2'

loop_
_atom_site_label
_atom_site_type_symbol
_atom_site_fract_x
_atom_site_fract_y
_atom_site_fract_z
_atom_site_U_iso_or_equiv
_atom_site_adp_type
_atom_site_occupancy
_atom_site_site_symmetry_order
_atom_site_calc_flag
_atom_site_refinement_flags_posn
_atom_site_refinement_flags_adp
_atom_site_refinement_flags_occupancy
_atom_site_disorder_assembly
_atom_site_disorder_group
Pd1 Pd 0.28208(2) 0.61006(2) 0.70440(2) 0.02181(7) Uani 1 1 d . . . . .
F5 F 0.30319(7) 0.39842(9) 0.69687(15) 0.0388(5) Uani 1 1 d . . . . .
F6 F 0.15295(8) 0.49496(8) 0.83442(17) 0.0423(5) Uani 1 1 d . . . . .
F3 F 0.44427(9) 0.28990(9) 0.66765(17) 0.0467(6) Uani 1 1 d . . . . .
F10 F 0.09699(8) 0.68180(8) 0.79242(17) 0.0412(5) Uani 1 1 d . . . . .
F4 F 0.34675(9) 0.29736(9) 0.69235(17) 0.0455(5) Uani 1 1 d . . . . .
F1 F 0.45093(8) 0.48466(9) 0.63894(17) 0.0430(5) Uani 1 1 d . . . . .
F9 F 0.01293(8) 0.65489(10) 0.85690(17) 0.0460(6) Uani 1 1 d . . . . .
F2 F 0.49458(8) 0.38416(10) 0.63628(16) 0.0457(6) Uani 1 1 d . . . . .
F7 F 0.06652(9) 0.46725(9) 0.8897(2) 0.0558(7) Uani 1 1 d . . . . .
F8 F -0.00316(8) 0.54734(11) 0.90220(19) 0.0541(6) Uani 1 1 d . . . . .
N3 N 0.20926(10) 0.62557(11) 0.63424(19) 0.0249(6) Uani 1 1 d . . . . .
N2 N 0.29747(10) 0.57516(11) 0.58491(19) 0.0251(6) Uani 1 1 d . . . . .
N4 N 0.26306(10) 0.63540(11) 0.82648(19) 0.0243(6) Uani 1 1 d . . . . .
N1 N 0.35088(10) 0.58309(11) 0.77947(19) 0.0246(6) Uani 1 1 d . . . . .
C32 C 0.29015(12) 0.66074(14) 0.9061(2) 0.0260(7) Uani 1 1 d . . . . .
C8 C 0.32038(12) 0.52217(13) 0.5899(2) 0.0266(7) Uani 1 1 d . . . . .
C30 C 0.21687(12) 0.63469(15) 0.9432(2) 0.0300(7) Uani 1 1 d . . . . .
H30 H 0.190672 0.627342 0.976553 0.036 Uiso 1 1 calc R U . . .
C17 C 0.21588(12) 0.66469(14) 0.4749(2) 0.0256(7) Uani 1 1 d . . . . .
C11 C 0.28188(12) 0.58806(14) 0.4907(2) 0.0279(7) Uani 1 1 d . . . . .
C29 C 0.21651(12) 0.61964(14) 0.8464(2) 0.0261(7) Uani 1 1 d . . . . .
C12 C 0.26007(13) 0.64223(14) 0.4517(2) 0.0279(7) Uani 1 1 d . . . . .
C22 C 0.17392(12) 0.60395(13) 0.7748(2) 0.0252(7) Uani 1 1 d . . . . .
C6 C 0.37536(12) 0.44496(14) 0.6679(2) 0.0276(7) Uani 1 1 d . . . . .
C23 C 0.12675(12) 0.58891(13) 0.8092(2) 0.0247(7) Uani 1 1 d . . . . .
C20 C 0.12298(12) 0.60887(15) 0.6019(2) 0.0302(7) Uani 1 1 d . . . . .
H20 H 0.090112 0.597700 0.609054 0.036 Uiso 1 1 calc R U . . .
C21 C 0.16898(12) 0.60852(13) 0.6752(2) 0.0255(7) Uani 1 1 d . . . . .
C16 C 0.19528(13) 0.71414(14) 0.4290(2) 0.0310(8) Uani 1 1 d . . . . .
H16 H 0.165266 0.729456 0.443606 0.037 Uiso 1 1 calc R U . . .
C18 C 0.18867(12) 0.63846(14) 0.5414(2) 0.0268(7) Uani 1 1 d . . . . .
C36 C 0.43385(14) 0.74415(16) 0.9509(3) 0.0369(8) Uani 1 1 d . . . . .
H36 H 0.465701 0.763251 0.962723 0.044 Uiso 1 1 calc R U . . .
C3 C 0.42132(14) 0.33975(14) 0.6647(2) 0.0325(8) Uani 1 1 d . . . . .
C4 C 0.44661(12) 0.38747(16) 0.6502(2) 0.0325(8) Uani 1 1 d . . . . .
C38 C 0.38329(12) 0.66141(14) 0.8950(2) 0.0269(7) Uani 1 1 d . . . . .
C31 C 0.26197(12) 0.66179(15) 0.9796(2) 0.0302(7) Uani 1 1 d . . . . .
H31 H 0.272483 0.678190 1.042152 0.036 Uiso 1 1 calc R U . . .
C28 C 0.09021(13) 0.62856(14) 0.8162(2) 0.0289(7) Uani 1 1 d . . . . .
C25 C 0.07430(13) 0.52023(15) 0.8653(3) 0.0349(8) Uani 1 1 d . . . . .
C39 C 0.38368(12) 0.60382(14) 0.8580(2) 0.0259(7) Uani 1 1 d . . . . .
C33 C 0.34022(12) 0.68792(14) 0.9152(2) 0.0261(7) Uani 1 1 d . . . . .
C41 C 0.41209(13) 0.51730(15) 0.8359(2) 0.0295(7) Uani 1 1 d . . . . .
H41 H 0.430920 0.483249 0.843540 0.035 Uiso 1 1 calc R U . . .
C26 C 0.03906(13) 0.56067(16) 0.8717(3) 0.0350(8) Uani 1 1 d . . . . .
C7 C 0.35164(12) 0.50111(14) 0.6742(2) 0.0257(7) Uani 1 1 d . . . . .
C1 C 0.35039(12) 0.39580(15) 0.6806(2) 0.0294(7) Uani 1 1 d . . . . .
C19 C 0.13490(13) 0.62825(15) 0.5191(2) 0.0317(8) Uani 1 1 d . . . . .
H19 H 0.111785 0.633881 0.458178 0.038 Uiso 1 1 calc R U . . .
C37 C 0.42995(13) 0.69005(15) 0.9157(2) 0.0320(8) Uani 1 1 d . . . . .
H37 H 0.459653 0.671810 0.905231 0.038 Uiso 1 1 calc R U . . .
C40 C 0.42235(12) 0.56381(15) 0.8940(2) 0.0304(7) Uani 1 1 d . . . . .
H40 H 0.450247 0.568373 0.948420 0.036 Uiso 1 1 calc R U . . .
C15 C 0.21764(14) 0.74123(15) 0.3629(3) 0.0354(8) Uani 1 1 d . . . . .
H15 H 0.203064 0.774789 0.332543 0.042 Uiso 1 1 calc R U . . .
C5 C 0.42406(13) 0.43917(14) 0.6518(2) 0.0294(7) Uani 1 1 d . . . . .
C42 C 0.36812(12) 0.52969(14) 0.7624(2) 0.0266(7) Uani 1 1 d . . . . .
C24 C 0.11803(12) 0.53476(14) 0.8353(3) 0.0298(7) Uani 1 1 d . . . . .
C9 C 0.31535(13) 0.50142(15) 0.4934(2) 0.0336(8) Uani 1 1 d . . . . .
H9 H 0.325723 0.465695 0.475344 0.040 Uiso 1 1 calc R U . . .
C2 C 0.37228(14) 0.34387(14) 0.6792(2) 0.0311(8) Uani 1 1 d . . . . .
C35 C 0.39097(14) 0.77045(16) 0.9690(3) 0.0379(9) Uani 1 1 d . . . . .
H35 H 0.393243 0.807839 0.992663 0.046 Uiso 1 1 calc R U . . .
C27 C 0.04704(12) 0.61526(15) 0.8482(2) 0.0313(7) Uani 1 1 d . . . . .
C13 C 0.28195(13) 0.67018(16) 0.3851(2) 0.0330(8) Uani 1 1 d . . . . .
H13 H 0.311796 0.655154 0.369383 0.040 Uiso 1 1 calc R U . . .
C10 C 0.29273(14) 0.54302(16) 0.4326(3) 0.0366(8) Uani 1 1 d . . . . .
H10 H 0.285499 0.542127 0.363699 0.044 Uiso 1 1 calc R U . . .
C34 C 0.34518(13) 0.74230(15) 0.9527(3) 0.0338(8) Uani 1 1 d . . . . .
H34 H 0.316261 0.760221 0.967221 0.041 Uiso 1 1 calc R U . . .
C14 C 0.26136(14) 0.71921(16) 0.3413(3) 0.0374(8) Uani 1 1 d . . . . .
H14 H 0.277117 0.737786 0.296388 0.045 Uiso 1 1 calc R U . . .
C44 C 0.57204(13) 0.29359(18) 0.5119(3) 0.0430(10) Uani 1 1 d . . . . .
C49 C 0.57857(15) 0.35125(19) 0.5268(4) 0.0502(11) Uani 1 1 d . . . . .
H49 H 0.585206 0.365705 0.591051 0.060 Uiso 1 1 calc R U . . .
C56 C 0.1016(2) 0.4547(2) 0.6100(4) 0.0654(14) Uani 1 1 d . . . . .
H56 H 0.091665 0.487905 0.573476 0.079 Uiso 1 1 calc R U . . .
C45 C 0.56385(16) 0.2741(2) 0.4170(3) 0.0541(11) Uani 1 1 d . . . . .
H45 H 0.559833 0.235034 0.404323 0.065 Uiso 1 1 calc R U . . .
C43 C 0.57474(19) 0.2553(2) 0.5961(3) 0.0607(13) Uani 1 1 d . . . . .
H43A H 0.610526 0.250166 0.630296 0.091 Uiso 1 1 calc R U . . .
H43B H 0.559911 0.218879 0.572864 0.091 Uiso 1 1 calc R U . . .
H43C H 0.555546 0.271536 0.640512 0.091 Uiso 1 1 calc R U . . .
C48 C 0.57556(18) 0.3873(2) 0.4505(4) 0.0693(15) Uani 1 1 d . . . . .
H48 H 0.579564 0.426401 0.462051 0.083 Uiso 1 1 calc R U . . .
C46 C 0.56153(18) 0.3111(3) 0.3413(4) 0.0743(17) Uani 1 1 d . . . . .
H46 H 0.556153 0.297331 0.276754 0.089 Uiso 1 1 calc R U . . .
C52 C 0.1668(3) 0.3898(3) 0.6891(5) 0.095(2) Uani 1 1 d . . . . .
H52 H 0.201228 0.377213 0.706990 0.114 Uiso 1 1 calc R U . . .
C53 C 0.1285(3) 0.3611(3) 0.7153(4) 0.097(2) Uani 1 1 d . . . . .
H53 H 0.137172 0.328204 0.753460 0.116 Uiso 1 1 calc R U . . .
C47 C 0.5669(2) 0.3673(3) 0.3581(5) 0.085(2) Uani 1 1 d . . . . .
H47 H 0.564541 0.392536 0.305383 0.102 Uiso 1 1 calc R U . . .
C51 C 0.1530(2) 0.4399(3) 0.6333(5) 0.0837(19) Uani 1 1 d . . . . .
C55 C 0.0655(3) 0.4237(3) 0.6372(5) 0.0881(19) Uani 1 1 d . . . . .
H55 H 0.030874 0.435502 0.618628 0.106 Uiso 1 1 calc R U . . .
C54 C 0.0768(3) 0.3769(3) 0.6894(5) 0.107(3) Uani 1 1 d . . . . .
H54 H 0.050962 0.355352 0.708302 0.129 Uiso 1 1 calc R U . . .
C50 C 0.1927(3) 0.4708(4) 0.6124(6) 0.141(4) Uani 1 1 d . . . . .
H50A H 0.179350 0.495894 0.557685 0.211 Uiso 1 1 calc R U . . .
H50B H 0.217897 0.445293 0.595262 0.211 Uiso 1 1 calc R U . . .
H50C H 0.209062 0.492928 0.669305 0.211 Uiso 1 1 calc R U . . .

loop_
_atom_site_aniso_label
_atom_site_aniso_U_11
_atom_site_aniso_U_22
_atom_site_aniso_U_33
_atom_site_aniso_U_23
_atom_site_aniso_U_13
_atom_site_aniso_U_12
Pd1 0.01935(12) 0.02595(13) 0.02088(12) -0.00210(10) 0.00620(9) 0.00149(10)
F5 0.0310(11) 0.0425(12) 0.0466(12) 0.0030(10) 0.0166(9) 0.0001(9)
F6 0.0374(12) 0.0321(11) 0.0607(14) 0.0025(10) 0.0181(11) 0.0093(9)
F3 0.0560(14) 0.0346(12) 0.0503(14) 0.0004(10) 0.0140(11) 0.0196(10)
F10 0.0430(12) 0.0266(10) 0.0592(14) 0.0046(10) 0.0224(11) 0.0036(9)
F4 0.0541(14) 0.0302(11) 0.0535(14) 0.0070(10) 0.0151(11) -0.0029(10)
F1 0.0358(12) 0.0367(12) 0.0622(15) -0.0020(11) 0.0230(11) -0.0032(9)
F9 0.0322(11) 0.0504(13) 0.0602(15) -0.0029(12) 0.0202(11) 0.0128(10)
F2 0.0320(11) 0.0550(14) 0.0537(14) -0.0011(12) 0.0172(10) 0.0139(10)
F7 0.0523(15) 0.0347(12) 0.0876(19) 0.0140(13) 0.0313(14) -0.0077(11)
F8 0.0301(12) 0.0646(16) 0.0752(17) 0.0062(14) 0.0280(12) -0.0090(11)
N3 0.0234(13) 0.0285(14) 0.0237(13) -0.0006(11) 0.0072(11) 0.0011(11)
N2 0.0233(13) 0.0281(14) 0.0251(14) -0.0012(12) 0.0079(11) 0.0028(11)
N4 0.0214(13) 0.0285(14) 0.0243(13) -0.0044(12) 0.0081(11) -0.0025(11)
N1 0.0218(13) 0.0273(14) 0.0252(14) -0.0018(12) 0.0066(11) 0.0018(11)
C32 0.0225(16) 0.0286(17) 0.0269(16) -0.0020(14) 0.0058(13) 0.0009(13)
C8 0.0255(16) 0.0256(16) 0.0294(17) -0.0036(14) 0.0080(13) 0.0032(13)
C30 0.0238(16) 0.042(2) 0.0266(17) -0.0035(15) 0.0102(14) -0.0009(14)
C17 0.0271(16) 0.0300(17) 0.0191(15) -0.0034(13) 0.0039(13) -0.0006(13)
C11 0.0274(17) 0.0334(18) 0.0247(16) -0.0022(14) 0.0099(13) 0.0000(14)
C29 0.0214(15) 0.0307(17) 0.0282(16) -0.0037(14) 0.0102(13) -0.0001(13)
C12 0.0298(17) 0.0326(18) 0.0197(15) -0.0021(14) 0.0024(13) 0.0008(14)
C22 0.0227(15) 0.0243(16) 0.0295(16) 0.0003(14) 0.0081(13) 0.0008(13)
C6 0.0278(17) 0.0303(17) 0.0248(16) -0.0012(14) 0.0065(13) 0.0047(14)
C23 0.0209(15) 0.0264(16) 0.0281(16) 0.0000(14) 0.0080(13) -0.0007(12)
C20 0.0225(16) 0.0349(18) 0.0324(17) -0.0025(16) 0.0045(13) -0.0025(14)
C21 0.0227(15) 0.0259(16) 0.0283(16) -0.0010(14) 0.0070(13) -0.0015(13)
C16 0.0267(17) 0.0328(18) 0.0310(18) -0.0014(15) 0.0016(14) -0.0016(14)
C18 0.0263(17) 0.0270(16) 0.0255(16) -0.0021(14) 0.0029(13) 0.0013(13)
C36 0.0299(19) 0.042(2) 0.038(2) -0.0064(17) 0.0056(16) -0.0114(16)
C3 0.041(2) 0.0273(17) 0.0290(18) -0.0009(15) 0.0081(15) 0.0115(15)
C4 0.0262(17) 0.040(2) 0.0322(18) -0.0018(16) 0.0089(14) 0.0097(15)
C38 0.0239(16) 0.0334(18) 0.0228(16) -0.0026(14) 0.0040(13) -0.0005(13)
C31 0.0289(17) 0.041(2) 0.0218(16) -0.0061(15) 0.0083(13) -0.0007(15)
C28 0.0289(17) 0.0265(16) 0.0309(17) -0.0016(14) 0.0064(14) -0.0003(13)
C25 0.0331(19) 0.0293(18) 0.044(2) 0.0050(16) 0.0126(16) -0.0056(15)
C39 0.0224(15) 0.0325(17) 0.0244(15) -0.0030(14) 0.0085(13) -0.0017(13)
C33 0.0232(16) 0.0307(17) 0.0239(16) -0.0032(14) 0.0044(13) 0.0008(13)
C41 0.0295(17) 0.0323(18) 0.0285(17) 0.0034(15) 0.0103(14) 0.0086(14)
C26 0.0220(17) 0.043(2) 0.042(2) 0.0013(17) 0.0114(15) -0.0050(15)
C7 0.0241(16) 0.0284(17) 0.0266(16) 0.0000(14) 0.0098(13) 0.0004(13)
C1 0.0258(16) 0.0363(19) 0.0269(16) 0.0000(15) 0.0077(13) 0.0044(14)
C19 0.0265(17) 0.0379(19) 0.0282(17) -0.0010(15) 0.0010(14) 0.0008(14)
C37 0.0244(17) 0.041(2) 0.0312(18) -0.0043(16) 0.0068(14) -0.0014(15)
C40 0.0243(17) 0.041(2) 0.0251(16) -0.0029(15) 0.0034(13) 0.0051(14)
C15 0.040(2) 0.0309(18) 0.0326(19) 0.0035(16) 0.0027(16) -0.0020(16)
C5 0.0293(17) 0.0303(18) 0.0306(17) -0.0017(15) 0.0113(14) -0.0023(14)
C42 0.0250(16) 0.0290(17) 0.0275(16) 0.0015(14) 0.0096(13) 0.0031(13)
C24 0.0236(16) 0.0318(18) 0.0340(18) -0.0007(15) 0.0066(14) 0.0019(14)
C9 0.0362(19) 0.0343(19) 0.0304(18) -0.0078(15) 0.0079(15) 0.0073(15)
C2 0.0387(19) 0.0247(17) 0.0290(17) 0.0024(14) 0.0060(15) -0.0011(14)
C35 0.041(2) 0.0309(19) 0.041(2) -0.0095(17) 0.0063(17) -0.0059(16)
C27 0.0225(16) 0.0387(19) 0.0337(18) -0.0046(16) 0.0082(14) 0.0039(14)
C13 0.0304(18) 0.043(2) 0.0276(17) -0.0012(16) 0.0114(14) 0.0009(16)
C10 0.041(2) 0.043(2) 0.0266(18) -0.0040(16) 0.0089(16) 0.0067(17)
C34 0.0293(18) 0.0365(19) 0.0346(19) -0.0090(16) 0.0055(15) 0.0024(15)
C14 0.042(2) 0.042(2) 0.0277(18) 0.0050(16) 0.0071(16) -0.0065(17)
C44 0.0234(18) 0.060(3) 0.046(2) 0.016(2) 0.0089(16) 0.0073(17)
C49 0.032(2) 0.058(3) 0.062(3) 0.004(2) 0.015(2) 0.0031(19)
C56 0.069(3) 0.065(3) 0.056(3) -0.008(3) -0.001(3) 0.029(3)
C45 0.037(2) 0.073(3) 0.050(3) -0.002(2) 0.006(2) 0.010(2)
C43 0.068(3) 0.061(3) 0.050(3) 0.009(2) 0.007(2) 0.011(2)
C48 0.049(3) 0.069(3) 0.093(4) 0.025(3) 0.021(3) -0.007(2)
C46 0.045(3) 0.139(6) 0.042(3) 0.015(3) 0.018(2) 0.016(3)
C52 0.107(5) 0.077(4) 0.080(4) -0.029(4) -0.023(4) 0.048(4)
C53 0.136(6) 0.085(5) 0.052(3) 0.000(3) -0.015(4) 0.058(5)
C47 0.058(3) 0.118(6) 0.089(5) 0.049(4) 0.037(3) 0.006(3)
C51 0.074(4) 0.094(5) 0.082(4) -0.056(4) 0.015(3) -0.007(3)
C55 0.091(5) 0.085(4) 0.081(4) -0.015(4) 0.005(4) 0.033(4)
C54 0.160(7) 0.089(5) 0.067(4) -0.014(4) 0.013(4) 0.043(5)
C50 0.085(5) 0.161(8) 0.171(8) -0.107(7) 0.017(5) 0.011(5)

loop_
_atom_type_symbol
_atom_type_description
_atom_type_scat_dispersion_real
_atom_type_scat_dispersion_imag
_atom_type_scat_source
C C 0.0033 0.0016 'International Tables Vol C Tables 4.2.6.8 and 6.1.1.4'
H H 0.0000 0.0000 'International Tables Vol C Tables 4.2.6.8 and 6.1.1.4'
F F 0.0171 0.0103 'International Tables Vol C Tables 4.2.6.8 and 6.1.1.4'
N N 0.0061 0.0033 'International Tables Vol C Tables 4.2.6.8 and 6.1.1.4'
Pd Pd -0.9988 1.0072 'International Tables Vol C Tables 4.2.6.8 and 6.1.1.4'

loop_
_geom_angle_atom_site_label_1
_geom_angle_atom_site_label_2
_geom_angle_atom_site_label_3
_geom_angle
_geom_angle_site_symmetry_1
_geom_angle_site_symmetry_3
_geom_angle_publ_flag
N2 Pd1 N3 91.43(10) . . ?
N2 Pd1 N1 88.33(10) . . ?
N4 Pd1 N3 87.65(10) . . ?
N4 Pd1 N2 172.75(11) . . ?
N4 Pd1 N1 91.49(10) . . ?
N1 Pd1 N3 171.24(11) . . ?
C21 N3 Pd1 119.8(2) . . ?
C18 N3 Pd1 131.4(2) . . ?
C18 N3 C21 106.8(3) . . ?
C8 N2 Pd1 120.3(2) . . ?
C11 N2 Pd1 131.7(2) . . ?
C11 N2 C8 106.9(3) . . ?
C32 N4 Pd1 131.7(2) . . ?
C32 N4 C29 107.0(3) . . ?
C29 N4 Pd1 120.7(2) . . ?
C39 N1 Pd1 131.8(2) . . ?
C39 N1 C42 107.4(3) . . ?
C42 N1 Pd1 120.1(2) . . ?
N4 C32 C31 110.3(3) . . ?
N4 C32 C33 125.7(3) . . ?
C31 C32 C33 123.9(3) . . ?
N2 C8 C9 108.7(3) . . ?
C7 C8 N2 122.9(3) . . ?
C7 C8 C9 127.0(3) . . ?
C29 C30 H30 126.4 . . ?
C31 C30 H30 126.4 . . ?
C31 C30 C29 107.1(3) . . ?
C12 C17 C18 124.1(3) . . ?
C16 C17 C12 118.6(3) . . ?
C16 C17 C18 117.3(3) . . ?
N2 C11 C12 125.6(3) . . ?
N2 C11 C10 110.1(3) . . ?
C10 C11 C12 124.2(3) . . ?
N4 C29 C30 108.6(3) . . ?
C22 C29 N4 123.4(3) . . ?
C22 C29 C30 126.5(3) . . ?
C17 C12 C11 122.0(3) . . ?
C13 C12 C17 119.1(3) . . ?
C13 C12 C11 118.8(3) . . ?
C29 C22 C23 116.2(3) . . ?
C21 C22 C29 126.0(3) . . ?
C21 C22 C23 117.1(3) . . ?
C1 C6 C7 121.7(3) . . ?
C1 C6 C5 116.2(3) . . ?
C5 C6 C7 122.0(3) . . ?
C28 C23 C22 121.7(3) . . ?
C24 C23 C22 121.3(3) . . ?
C24 C23 C28 117.0(3) . . ?
C21 C20 H20 126.5 . . ?
C19 C20 H20 126.5 . . ?
C19 C20 C21 107.1(3) . . ?
N3 C21 C20 108.7(3) . . ?
C22 C21 N3 122.7(3) . . ?
C22 C21 C20 127.4(3) . . ?
C17 C16 H16 119.3 . . ?
C15 C16 C17 121.4(3) . . ?
C15 C16 H16 119.3 . . ?
N3 C18 C17 125.2(3) . . ?
N3 C18 C19 110.3(3) . . ?
C19 C18 C17 124.2(3) . . ?
C37 C36 H36 120.2 . . ?
C37 C36 C35 119.5(3) . . ?
C35 C36 H36 120.2 . . ?
F3 C3 C4 120.3(3) . . ?
F3 C3 C2 120.5(3) . . ?
C4 C3 C2 119.2(3) . . ?
F2 C4 C3 119.9(3) . . ?
F2 C4 C5 119.6(3) . . ?
C3 C4 C5 120.5(3) . . ?
C33 C38 C39 124.5(3) . . ?
C37 C38 C39 116.9(3) . . ?
C37 C38 C33 118.6(3) . . ?
C32 C31 H31 126.6 . . ?
C30 C31 C32 106.9(3) . . ?
C30 C31 H31 126.6 . . ?
F10 C28 C23 119.5(3) . . ?
F10 C28 C27 118.4(3) . . ?
C27 C28 C23 122.1(3) . . ?
F7 C25 C26 119.8(3) . . ?
F7 C25 C24 120.7(3) . . ?
C26 C25 C24 119.5(3) . . ?
N1 C39 C38 125.5(3) . . ?
N1 C39 C40 109.7(3) . . ?
C40 C39 C38 124.4(3) . . ?
C38 C33 C32 124.2(3) . . ?
C34 C33 C32 116.7(3) . . ?
C34 C33 C38 119.0(3) . . ?
C40 C41 H41 126.5 . . ?
C40 C41 C42 106.9(3) . . ?
C42 C41 H41 126.5 . . ?
F8 C26 C25 120.2(3) . . ?
F8 C26 C27 119.6(3) . . ?
C25 C26 C27 120.3(3) . . ?
C8 C7 C6 117.1(3) . . ?
C8 C7 C42 126.5(3) . . ?
C42 C7 C6 115.9(3) . . ?
F5 C1 C6 119.3(3) . . ?
F5 C1 C2 118.0(3) . . ?
C2 C1 C6 122.7(3) . . ?
C20 C19 C18 107.0(3) . . ?
C20 C19 H19 126.5 . . ?
C18 C19 H19 126.5 . . ?
C36 C37 C38 121.6(3) . . ?
C36 C37 H37 119.2 . . ?
C38 C37 H37 119.2 . . ?
C39 C40 H40 126.3 . . ?
C41 C40 C39 107.4(3) . . ?
C41 C40 H40 126.3 . . ?
C16 C15 H15 120.2 . . ?
C16 C15 C14 119.7(3) . . ?
C14 C15 H15 120.2 . . ?
F1 C5 C6 120.0(3) . . ?
F1 C5 C4 118.1(3) . . ?
C4 C5 C6 121.9(3) . . ?
N1 C42 C41 108.5(3) . . ?
N1 C42 C7 123.3(3) . . ?
C7 C42 C41 126.4(3) . . ?
F6 C24 C23 120.0(3) . . ?
F6 C24 C25 118.2(3) . . ?
C23 C24 C25 121.8(3) . . ?
C8 C9 H9 126.8 . . ?
C10 C9 C8 106.4(3) . . ?
C10 C9 H9 126.8 . . ?
F4 C2 C3 119.8(3) . . ?
F4 C2 C1 120.7(3) . . ?
C1 C2 C3 119.5(3) . . ?
C36 C35 H35 120.1 . . ?
C34 C35 C36 119.8(3) . . ?
C34 C35 H35 120.1 . . ?
F9 C27 C28 120.9(3) . . ?
F9 C27 C26 119.9(3) . . ?
C26 C27 C28 119.3(3) . . ?
C12 C13 H13 119.2 . . ?
C14 C13 C12 121.6(3) . . ?
C14 C13 H13 119.2 . . ?
C11 C10 H10 126.1 . . ?
C9 C10 C11 107.8(3) . . ?
C9 C10 H10 126.1 . . ?
C33 C34 H34 119.3 . . ?
C35 C34 C33 121.5(3) . . ?
C35 C34 H34 119.3 . . ?
C15 C14 H14 120.1 . . ?
C13 C14 C15 119.7(3) . . ?
C13 C14 H14 120.1 . . ?
C49 C44 C43 120.1(4) . . ?
C45 C44 C49 117.6(4) . . ?
C45 C44 C43 122.3(4) . . ?
C44 C49 H49 119.5 . . ?
C48 C49 C44 121.1(5) . . ?
C48 C49 H49 119.5 . . ?
C51 C56 H56 118.8 . . ?
C55 C56 H56 118.8 . . ?
C55 C56 C51 122.4(6) . . ?
C44 C45 H45 119.8 . . ?
C46 C45 C44 120.3(5) . . ?
C46 C45 H45 119.8 . . ?
C44 C43 H43A 109.5 . . ?
C44 C43 H43B 109.5 . . ?
C44 C43 H43C 109.5 . . ?
H43A C43 H43B 109.5 . . ?
H43A C43 H43C 109.5 . . ?
H43B C43 H43C 109.5 . . ?
C49 C48 H48 119.8 . . ?
C47 C48 C49 120.4(6) . . ?
C47 C48 H48 119.8 . . ?
C45 C46 H46 119.7 . . ?
C47 C46 C45 120.6(5) . . ?
C47 C46 H46 119.7 . . ?
C53 C52 H52 121.5 . . ?
C53 C52 C51 117.1(6) . . ?
C51 C52 H52 121.5 . . ?
C52 C53 H53 118.0 . . ?
C52 C53 C54 124.0(7) . . ?
C54 C53 H53 118.0 . . ?
C48 C47 C46 120.0(6) . . ?
C48 C47 H47 120.0 . . ?
C46 C47 H47 120.0 . . ?
C56 C51 C52 117.4(6) . . ?
C50 C51 C56 126.0(7) . . ?
C50 C51 C52 116.5(7) . . ?
C56 C55 H55 118.9 . . ?
C54 C55 C56 122.1(7) . . ?
C54 C55 H55 118.9 . . ?
C53 C54 H54 121.5 . . ?
C55 C54 C53 117.0(8) . . ?
C55 C54 H54 121.5 . . ?
C51 C50 H50A 109.5 . . ?
C51 C50 H50B 109.5 . . ?
C51 C50 H50C 109.5 . . ?
H50A C50 H50B 109.5 . . ?
H50A C50 H50C 109.5 . . ?
H50B C50 H50C 109.5 . . ?

loop_
_geom_bond_atom_site_label_1
_geom_bond_atom_site_label_2
_geom_bond_distance
_geom_bond_site_symmetry_2
_geom_bond_publ_flag
Pd1 N3 2.015(3) . ?
Pd1 N2 2.011(3) . ?
Pd1 N4 2.005(3) . ?
Pd1 N1 2.015(3) . ?
F5 C1 1.341(4) . ?
F6 C24 1.337(4) . ?
F3 C3 1.336(4) . ?
F10 C28 1.337(4) . ?
F4 C2 1.340(4) . ?
F1 C5 1.339(4) . ?
F9 C27 1.342(4) . ?
F2 C4 1.350(4) . ?
F7 C25 1.339(4) . ?
F8 C26 1.342(4) . ?
N3 C21 1.401(4) . ?
N3 C18 1.340(4) . ?
N2 C8 1.401(4) . ?
N2 C11 1.339(4) . ?
N4 C32 1.337(4) . ?
N4 C29 1.395(4) . ?
N1 C39 1.344(4) . ?
N1 C42 1.395(4) . ?
C32 C31 1.421(4) . ?
C32 C33 1.472(4) . ?
C8 C7 1.387(4) . ?
C8 C9 1.429(5) . ?
C30 H30 0.9500 . ?
C30 C29 1.414(4) . ?
C30 C31 1.366(5) . ?
C17 C12 1.408(5) . ?
C17 C16 1.398(5) . ?
C17 C18 1.459(5) . ?
C11 C12 1.473(5) . ?
C11 C10 1.424(5) . ?
C29 C22 1.395(4) . ?
C12 C13 1.390(5) . ?
C22 C23 1.501(4) . ?
C22 C21 1.390(4) . ?
C6 C7 1.495(4) . ?
C6 C1 1.384(5) . ?
C6 C5 1.385(4) . ?
C23 C28 1.383(4) . ?
C23 C24 1.379(5) . ?
C20 H20 0.9500 . ?
C20 C21 1.421(4) . ?
C20 C19 1.364(5) . ?
C16 H16 0.9500 . ?
C16 C15 1.383(5) . ?
C18 C19 1.427(4) . ?
C36 H36 0.9500 . ?
C36 C37 1.379(5) . ?
C36 C35 1.386(5) . ?
C3 C4 1.366(5) . ?
C3 C2 1.382(5) . ?
C4 C5 1.377(5) . ?
C38 C39 1.471(4) . ?
C38 C33 1.405(4) . ?
C38 C37 1.399(4) . ?
C31 H31 0.9500 . ?
C28 C27 1.376(5) . ?
C25 C26 1.369(5) . ?
C25 C24 1.382(5) . ?
C39 C40 1.417(4) . ?
C33 C34 1.397(5) . ?
C41 H41 0.9500 . ?
C41 C40 1.371(5) . ?
C41 C42 1.415(4) . ?
C26 C27 1.373(5) . ?
C7 C42 1.403(4) . ?
C1 C2 1.374(5) . ?
C19 H19 0.9500 . ?
C37 H37 0.9500 . ?
C40 H40 0.9500 . ?
C15 H15 0.9500 . ?
C15 C14 1.384(5) . ?
C9 H9 0.9500 . ?
C9 C10 1.363(5) . ?
C35 H35 0.9500 . ?
C35 C34 1.374(5) . ?
C13 H13 0.9500 . ?
C13 C14 1.379(5) . ?
C10 H10 0.9500 . ?
C34 H34 0.9500 . ?
C14 H14 0.9500 . ?
C44 C49 1.397(6) . ?
C44 C45 1.391(6) . ?
C44 C43 1.491(6) . ?
C49 H49 0.9500 . ?
C49 C48 1.369(6) . ?
C56 H56 0.9500 . ?
C56 C51 1.389(7) . ?
C56 C55 1.345(8) . ?
C45 H45 0.9500 . ?
C45 C46 1.380(7) . ?
C43 H43A 0.9800 . ?
C43 H43B 0.9800 . ?
C43 H43C 0.9800 . ?
C48 H48 0.9500 . ?
C48 C47 1.360(8) . ?
C46 H46 0.9500 . ?
C46 C47 1.364(8) . ?
C52 H52 0.9500 . ?
C52 C53 1.356(10) . ?
C52 C51 1.436(9) . ?
C53 H53 0.9500 . ?
C53 C54 1.406(10) . ?
C47 H47 0.9500 . ?
C51 C50 1.383(10) . ?
C55 H55 0.9500 . ?
C55 C54 1.335(8) . ?
C54 H54 0.9500 . ?
C50 H50A 0.9800 . ?
C50 H50B 0.9800 . ?
C50 H50C 0.9800 . ?

loop_
_geom_torsion_atom_site_label_1
_geom_torsion_atom_site_label_2
_geom_torsion_atom_site_label_3
_geom_torsion_atom_site_label_4
_geom_torsion
_geom_torsion_site_symmetry_1
_geom_torsion_site_symmetry_2
_geom_torsion_site_symmetry_3
_geom_torsion_site_symmetry_4
_geom_torsion_publ_flag
Pd1 N3 C21 C22 28.9(4) . . . . ?
Pd1 N3 C21 C20 -163.0(2) . . . . ?
Pd1 N3 C18 C17 -24.4(5) . . . . ?
Pd1 N3 C18 C19 161.6(2) . . . . ?
Pd1 N2 C8 C7 -27.0(4) . . . . ?
Pd1 N2 C8 C9 165.6(2) . . . . ?
Pd1 N2 C11 C12 18.7(5) . . . . ?
Pd1 N2 C11 C10 -165.4(2) . . . . ?
Pd1 N4 C32 C31 -170.4(2) . . . . ?
Pd1 N4 C32 C33 14.2(5) . . . . ?
Pd1 N4 C29 C30 169.9(2) . . . . ?
Pd1 N4 C29 C22 -23.4(4) . . . . ?
Pd1 N1 C39 C38 -17.5(5) . . . . ?
Pd1 N1 C39 C40 168.9(2) . . . . ?
Pd1 N1 C42 C41 -169.1(2) . . . . ?
Pd1 N1 C42 C7 25.5(4) . . . . ?
F5 C1 C2 F4 0.8(5) . . . . ?
F5 C1 C2 C3 -178.6(3) . . . . ?
F3 C3 C4 F2 1.6(5) . . . . ?
F3 C3 C4 C5 -176.8(3) . . . . ?
F3 C3 C2 F4 -2.6(5) . . . . ?
F3 C3 C2 C1 176.8(3) . . . . ?
F10 C28 C27 F9 -1.1(5) . . . . ?
F10 C28 C27 C26 179.1(3) . . . . ?
F2 C4 C5 F1 0.3(5) . . . . ?
F2 C4 C5 C6 -178.6(3) . . . . ?
F7 C25 C26 F8 0.0(6) . . . . ?
F7 C25 C26 C27 179.0(3) . . . . ?
F7 C25 C24 F6 -2.1(5) . . . . ?
F7 C25 C24 C23 179.5(3) . . . . ?
F8 C26 C27 F9 0.7(5) . . . . ?
F8 C26 C27 C28 -179.5(3) . . . . ?
N3 C18 C19 C20 0.4(4) . . . . ?
N2 C8 C7 C6 -177.4(3) . . . . ?
N2 C8 C7 C42 -5.2(5) . . . . ?
N2 C8 C9 C10 3.7(4) . . . . ?
N2 C11 C12 C17 -58.0(5) . . . . ?
N2 C11 C12 C13 126.2(4) . . . . ?
N2 C11 C10 C9 0.3(4) . . . . ?
N4 C32 C31 C30 1.6(4) . . . . ?
N4 C32 C33 C38 -54.7(5) . . . . ?
N4 C32 C33 C34 129.8(4) . . . . ?
N4 C29 C22 C23 -179.3(3) . . . . ?
N4 C29 C22 C21 -8.9(5) . . . . ?
N1 C39 C40 C41 -0.7(4) . . . . ?
C32 N4 C29 C30 -2.0(4) . . . . ?
C32 N4 C29 C22 164.7(3) . . . . ?
C32 C33 C34 C35 176.5(3) . . . . ?
C8 N2 C11 C12 -173.9(3) . . . . ?
C8 N2 C11 C10 2.0(4) . . . . ?
C8 C7 C42 N1 6.0(5) . . . . ?
C8 C7 C42 C41 -156.8(3) . . . . ?
C8 C9 C10 C11 -2.4(4) . . . . ?
C30 C29 C22 C23 -15.0(5) . . . . ?
C30 C29 C22 C21 155.3(4) . . . . ?
C17 C12 C13 C14 -0.1(5) . . . . ?
C17 C16 C15 C14 0.0(5) . . . . ?
C17 C18 C19 C20 -173.7(3) . . . . ?
C11 N2 C8 C7 163.9(3) . . . . ?
C11 N2 C8 C9 -3.5(4) . . . . ?
C11 C12 C13 C14 175.8(3) . . . . ?
C29 N4 C32 C31 0.3(4) . . . . ?
C29 N4 C32 C33 -175.1(3) . . . . ?
C29 C30 C31 C32 -2.8(4) . . . . ?
C29 C22 C23 C28 90.7(4) . . . . ?
C29 C22 C23 C24 -89.1(4) . . . . ?
C29 C22 C21 N3 5.8(5) . . . . ?
C29 C22 C21 C20 -160.1(3) . . . . ?
C12 C17 C16 C15 -0.7(5) . . . . ?
C12 C17 C18 N3 57.6(5) . . . . ?
C12 C17 C18 C19 -129.2(4) . . . . ?
C12 C11 C10 C9 176.3(3) . . . . ?
C12 C13 C14 C15 -0.6(5) . . . . ?
C22 C23 C28 F10 -0.4(5) . . . . ?
C22 C23 C28 C27 -179.5(3) . . . . ?
C22 C23 C24 F6 2.9(5) . . . . ?
C22 C23 C24 C25 -178.8(3) . . . . ?
C6 C7 C42 N1 178.2(3) . . . . ?
C6 C7 C42 C41 15.5(5) . . . . ?
C6 C1 C2 F4 179.6(3) . . . . ?
C6 C1 C2 C3 0.2(5) . . . . ?
C23 C22 C21 N3 176.1(3) . . . . ?
C23 C22 C21 C20 10.2(5) . . . . ?
C23 C28 C27 F9 178.1(3) . . . . ?
C23 C28 C27 C26 -1.7(5) . . . . ?
C21 N3 C18 C17 172.0(3) . . . . ?
C21 N3 C18 C19 -2.0(4) . . . . ?
C21 C22 C23 C28 -80.5(4) . . . . ?
C21 C22 C23 C24 99.6(4) . . . . ?
C21 C20 C19 C18 1.4(4) . . . . ?
C16 C17 C12 C11 -175.1(3) . . . . ?
C16 C17 C12 C13 0.7(5) . . . . ?
C16 C17 C18 N3 -124.9(4) . . . . ?
C16 C17 C18 C19 48.3(5) . . . . ?
C16 C15 C14 C13 0.6(5) . . . . ?
C18 N3 C21 C22 -165.3(3) . . . . ?
C18 N3 C21 C20 2.9(4) . . . . ?
C18 C17 C12 C11 2.4(5) . . . . ?
C18 C17 C12 C13 178.2(3) . . . . ?
C18 C17 C16 C15 -178.3(3) . . . . ?
C36 C35 C34 C33 -2.0(6) . . . . ?
C3 C4 C5 F1 178.8(3) . . . . ?
C3 C4 C5 C6 -0.2(5) . . . . ?
C4 C3 C2 F4 179.2(3) . . . . ?
C4 C3 C2 C1 -1.4(5) . . . . ?
C38 C39 C40 C41 -174.4(3) . . . . ?
C38 C33 C34 C35 0.8(5) . . . . ?
C31 C32 C33 C38 130.5(4) . . . . ?
C31 C32 C33 C34 -45.0(5) . . . . ?
C31 C30 C29 N4 3.0(4) . . . . ?
C31 C30 C29 C22 -163.1(3) . . . . ?
C28 C23 C24 F6 -177.0(3) . . . . ?
C28 C23 C24 C25 1.3(5) . . . . ?
C25 C26 C27 F9 -178.3(3) . . . . ?
C25 C26 C27 C28 1.5(6) . . . . ?
C39 N1 C42 C41 2.1(4) . . . . ?
C39 N1 C42 C7 -163.3(3) . . . . ?
C39 C38 C33 C32 2.8(5) . . . . ?
C39 C38 C33 C34 178.2(3) . . . . ?
C39 C38 C37 C36 -179.8(3) . . . . ?
C33 C32 C31 C30 177.1(3) . . . . ?
C33 C38 C39 N1 52.3(5) . . . . ?
C33 C38 C39 C40 -135.0(4) . . . . ?
C33 C38 C37 C36 -3.0(5) . . . . ?
C26 C25 C24 F6 176.7(3) . . . . ?
C26 C25 C24 C23 -1.6(6) . . . . ?
C7 C8 C9 C10 -163.1(3) . . . . ?
C7 C6 C1 F5 1.5(5) . . . . ?
C7 C6 C1 C2 -177.3(3) . . . . ?
C7 C6 C5 F1 -1.7(5) . . . . ?
C7 C6 C5 C4 177.2(3) . . . . ?
C1 C6 C7 C8 -87.2(4) . . . . ?
C1 C6 C7 C42 99.8(4) . . . . ?
C1 C6 C5 F1 -179.9(3) . . . . ?
C1 C6 C5 C4 -1.0(5) . . . . ?
C19 C20 C21 N3 -2.7(4) . . . . ?
C19 C20 C21 C22 164.7(3) . . . . ?
C37 C36 C35 C34 0.7(6) . . . . ?
C37 C38 C39 N1 -131.0(3) . . . . ?
C37 C38 C39 C40 41.7(5) . . . . ?
C37 C38 C33 C32 -173.8(3) . . . . ?
C37 C38 C33 C34 1.7(5) . . . . ?
C40 C41 C42 N1 -2.5(4) . . . . ?
C40 C41 C42 C7 162.3(3) . . . . ?
C5 C6 C7 C8 94.7(4) . . . . ?
C5 C6 C7 C42 -78.3(4) . . . . ?
C5 C6 C1 F5 179.7(3) . . . . ?
C5 C6 C1 C2 0.9(5) . . . . ?
C42 N1 C39 C38 172.8(3) . . . . ?
C42 N1 C39 C40 -0.9(4) . . . . ?
C42 C41 C40 C39 2.0(4) . . . . ?
C24 C23 C28 F10 179.5(3) . . . . ?
C24 C23 C28 C27 0.3(5) . . . . ?
C24 C25 C26 F8 -178.9(3) . . . . ?
C24 C25 C26 C27 0.2(6) . . . . ?
C9 C8 C7 C6 -12.4(5) . . . . ?
C9 C8 C7 C42 159.8(3) . . . . ?
C2 C3 C4 F2 179.8(3) . . . . ?
C2 C3 C4 C5 1.4(5) . . . . ?
C35 C36 C37 C38 1.9(6) . . . . ?
C10 C11 C12 C17 126.7(4) . . . . ?
C10 C11 C12 C13 -49.1(5) . . . . ?
C44 C49 C48 C47 -1.0(7) . . . . ?
C44 C45 C46 C47 -0.4(7) . . . . ?
C49 C44 C45 C46 -1.1(6) . . . . ?
C49 C48 C47 C46 -0.5(8) . . . . ?
C56 C55 C54 C53 0.0(9) . . . . ?
C45 C44 C49 C48 1.8(6) . . . . ?
C45 C46 C47 C48 1.3(8) . . . . ?
C43 C44 C49 C48 -179.1(4) . . . . ?
C43 C44 C45 C46 179.9(4) . . . . ?
C52 C53 C54 C55 -1.1(10) . . . . ?
C53 C52 C51 C56 -0.5(8) . . . . ?
C53 C52 C51 C50 176.0(6) . . . . ?
C51 C56 C55 C54 0.8(9) . . . . ?
C51 C52 C53 C54 1.3(10) . . . . ?
C55 C56 C51 C52 -0.5(8) . . . . ?
C55 C56 C51 C50 -176.6(6) . . . . ?
